data_2211382
loop_
_publ_author_name
'Chen-Xi Zhang'
'Li-Juan An'
'Dong-Lan Sun'

_publ_section_title
;Diaqua(3,5-dinitrobenzoato)bis[4,4,5,5-tetramethyl-2-(4-pyridyl)imidazolin-1-oxyl
 3-oxide]copper(II)
;
_journal_coeditor_code FI2016
_journal_issue 12
_journal_name_full 'Acta Crystallographica Section E'
_journal_page_first m3345
_journal_page_last m3346
_journal_paper_doi 10.1107/S1600536806047131
_journal_volume 62
_journal_year 2006
_chemical_formula_iupac '[Cu (C7 H3 N2 O6)2 (C12 H16 N3 O3)2 (H2 O)2]'
_chemical_formula_moiety 'C38 H42 Cu N10 O18'
_chemical_formula_sum 'C38 H42 Cu N10 O18'
_chemical_formula_weight 990.36
_chemical_name_systematic
;
Diaqua(3,5-dinitrobenzoato)bis[4,4,5,5-tetramethyl-2-(4-pyridyl)imidazolin-
1-oxyl 3-oxide]copper(II)
;
_space_group_IT_number 2
_symmetry_cell_setting triclinic
_symmetry_space_group_name_Hall '-P 1'
_symmetry_space_group_name_H-M 'P -1'
_atom_sites_solution_hydrogens geom
_atom_sites_solution_primary direct
_atom_sites_solution_secondary difmap
_cell_angle_alpha 78.517(4)
_cell_angle_beta 85.848(5)
_cell_angle_gamma 85.374(4)
_cell_formula_units_Z 1
_cell_length_a 10.123(3)
_cell_length_b 10.198(3)
_cell_length_c 10.810(3)
_cell_measurement_reflns_used 881
_cell_measurement_temperature 293(2)
_cell_measurement_theta_max 24.05
_cell_measurement_theta_min 2.87
_cell_volume 1088.2(5)
_computing_cell_refinement 'SAINT (Bruker, 1999)'
_computing_data_collection 'SMART (Bruker, 1999)'
_computing_data_reduction SAINT
_computing_molecular_graphics 'ORTEPIII (Burnett & Johnson, 1996) and SHELXTL (Bruker, 1997)'
_computing_publication_material 'SHELXTL and WinGX (Farrugia, 1999)'
_computing_structure_refinement 'SHELXL97 (Sheldrick, 1997)'
_computing_structure_solution 'SHELXS97 (Sheldrick, 1997)'
_diffrn_measured_fraction_theta_full 0.996
_diffrn_measured_fraction_theta_max 0.987
_diffrn_measurement_device_type 'Bruker SMART CCD area-detector'
_diffrn_measurement_method '\f and \w'
_diffrn_radiation_monochromator graphite
_diffrn_radiation_source 'fine-focus sealed tube'
_diffrn_radiation_type MoK\a
_diffrn_radiation_wavelength 0.71073
_diffrn_reflns_av_R_equivalents 0.033
_diffrn_reflns_av_sigmaI/netI 0.082
_diffrn_reflns_limit_h_max 8
_diffrn_reflns_limit_h_min -12
_diffrn_reflns_limit_k_max 12
_diffrn_reflns_limit_k_min -12
_diffrn_reflns_limit_l_max 13
_diffrn_reflns_limit_l_min -13
_diffrn_reflns_number 6388
_diffrn_reflns_theta_full 25.00
_diffrn_reflns_theta_max 26.45
_diffrn_reflns_theta_min 2.02
_diffrn_standards_number 0
_exptl_absorpt_coefficient_mu 0.590
_exptl_absorpt_correction_T_max 0.929
_exptl_absorpt_correction_T_min 0.797
_exptl_absorpt_correction_type multi-scan
_exptl_absorpt_process_details '(SADABS; Sheldrick, 1996)'
_exptl_crystal_colour blue
_exptl_crystal_density_diffrn 1.511
_exptl_crystal_density_method 'not measured'
_exptl_crystal_description block
_exptl_crystal_F_000 513
_exptl_crystal_size_max 0.18
_exptl_crystal_size_mid 0.14
_exptl_crystal_size_min 0.12
_refine_diff_density_max 0.341
_refine_diff_density_min -0.466
_refine_ls_extinction_method none
_refine_ls_goodness_of_fit_ref 1.011
_refine_ls_hydrogen_treatment constr
_refine_ls_matrix_type full
_refine_ls_number_parameters 308
_refine_ls_number_reflns 4436
_refine_ls_number_restraints 0
_refine_ls_restrained_S_all 1.011
_refine_ls_R_factor_all 0.0899
_refine_ls_R_factor_gt 0.0517
_refine_ls_shift/su_max 0.001
_refine_ls_shift/su_mean 0.000
_refine_ls_structure_factor_coef Fsqd
_refine_ls_weighting_details 'calc w = 1/[\s^2^(Fo^2^)+(0.0345P)^2^+0.042P] where P=(Fo^2^+2Fc^2^)/3'
_refine_ls_weighting_scheme calc
_refine_ls_wR_factor_gt 0.0921
_refine_ls_wR_factor_ref 0.1038
_reflns_number_gt 3069
_reflns_number_total 4436
_reflns_threshold_expression I>2\s(I)
_cod_data_source_file fi2016.cif
_cod_data_source_block I
_cod_database_code 2211382
_cod_database_fobs_code 2211382

loop_
_symmetry_equiv_pos_as_xyz
'x, y, z'
'-x, -y, -z'

loop_
_atom_site_type_symbol
_atom_site_label
_atom_site_fract_x
_atom_site_fract_y
_atom_site_fract_z
_atom_site_U_iso_or_equiv
_atom_site_adp_type
_atom_site_calc_flag
_atom_site_refinement_flags
_atom_site_occupancy
Cu Cu1 0.0000 1.0000 1.0000 0.02820(16) Uani d S 1
N N1 0.1595(2) 1.0610(2) 0.8860(2) 0.0289(5) Uani d . 1
N N2 0.6180(2) 1.1217(2) 0.6498(2) 0.0319(6) Uani d . 1
N N3 0.4913(2) 1.2665(2) 0.5262(2) 0.0325(6) Uani d . 1
N N4 0.1051(3) 0.3492(3) 1.3345(3) 0.0486(7) Uani d . 1
N N5 0.4331(3) 0.3356(3) 0.9801(3) 0.0466(7) Uani d . 1
O O1 0.07705(19) 0.81109(17) 1.04019(18) 0.0347(5) Uani d . 1
O O2 0.1028(2) 0.7495(2) 0.8502(2) 0.0521(6) Uani d . 1
O O3 0.4723(3) 0.3833(3) 0.8733(3) 0.0768(9) Uani d . 1
O O4 0.4863(3) 0.2347(2) 1.0420(3) 0.0717(8) Uani d . 1
O O5 0.1371(3) 0.2314(2) 1.3765(2) 0.0645(7) Uani d . 1
O O6 0.0282(3) 0.4177(3) 1.3894(3) 0.0885(10) Uani d . 1
O O7 0.6563(2) 1.0248(2) 0.7368(2) 0.0549(7) Uani d . 1
O O8 0.3905(2) 1.3361(2) 0.4780(2) 0.0555(7) Uani d . 1
O O9 0.0918(2) 1.0426(2) 1.1770(2) 0.0533(6) Uani d . 1
H H9D 0.1646 1.0357 1.2130 0.080 Uiso d R 1
H H9E 0.0415 1.1082 1.1943 0.080 Uiso d R 1
C C1 0.2832(3) 1.0221(3) 0.9187(3) 0.0314(7) Uani d . 1
H H1 0.2954 0.9673 0.9973 0.038 Uiso calc R 1
C C2 0.3936(3) 1.0590(3) 0.8419(3) 0.0326(7) Uani d . 1
H H2 0.4781 1.0303 0.8689 0.039 Uiso calc R 1
C C3 0.3775(3) 1.1399(3) 0.7230(3) 0.0272(6) Uani d . 1
C C4 0.2489(3) 1.1818(3) 0.6899(3) 0.0371(7) Uani d . 1
H H4 0.2335 1.2379 0.6126 0.045 Uiso calc R 1
C C5 0.1444(3) 1.1395(3) 0.7730(3) 0.0373(8) Uani d . 1
H H5 0.0586 1.1672 0.7489 0.045 Uiso calc R 1
C C6 0.4918(3) 1.1758(3) 0.6358(3) 0.0279(6) Uani d . 1
C C7 0.7149(3) 1.1989(3) 0.5565(3) 0.0327(7) Uani d . 1
C C8 0.6216(3) 1.2627(3) 0.4514(3) 0.0332(7) Uani d . 1
C C9 0.7675(3) 1.2989(3) 0.6265(3) 0.0544(10) Uani d . 1
H H9A 0.6958 1.3597 0.6472 0.082 Uiso calc R 1
H H9B 0.8340 1.3484 0.5734 0.082 Uiso calc R 1
H H9C 0.8057 1.2511 0.7027 0.082 Uiso calc R 1
C C10 0.8276(3) 1.1067(3) 0.5156(3) 0.0530(9) Uani d . 1
H H10A 0.8853 1.0767 0.5839 0.079 Uiso calc R 1
H H10B 0.8769 1.1543 0.4438 0.079 Uiso calc R 1
H H10C 0.7920 1.0306 0.4934 0.079 Uiso calc R 1
C C11 0.6525(3) 1.4028(3) 0.3837(3) 0.0576(10) Uani d . 1
H H11A 0.5869 1.4370 0.3234 0.086 Uiso calc R 1
H H11B 0.7386 1.3998 0.3406 0.086 Uiso calc R 1
H H11C 0.6514 1.4603 0.4442 0.086 Uiso calc R 1
C C12 0.6060(4) 1.1733(4) 0.3568(3) 0.0583(10) Uani d . 1
H H12A 0.5875 1.0849 0.4015 0.087 Uiso calc R 1
H H12B 0.6865 1.1686 0.3048 0.087 Uiso calc R 1
H H12C 0.5340 1.2100 0.3045 0.087 Uiso calc R 1
C C13 0.1095(3) 0.7306(3) 0.9663(3) 0.0326(7) Uani d . 1
C C14 0.1646(3) 0.5927(3) 1.0334(3) 0.0298(7) Uani d . 1
C C15 0.1134(3) 0.5358(3) 1.1519(3) 0.0349(7) Uani d . 1
H H15 0.0456 0.5813 1.1925 0.042 Uiso calc R 1
C C16 0.1640(3) 0.4105(3) 1.2097(3) 0.0360(7) Uani d . 1
C C17 0.2678(3) 0.3416(3) 1.1563(3) 0.0366(7) Uani d . 1
H H17 0.3024 0.2584 1.1974 0.044 Uiso calc R 1
C C18 0.3178(3) 0.4021(3) 1.0388(3) 0.0344(7) Uani d . 1
C C19 0.2660(3) 0.5243(3) 0.9752(3) 0.0342(7) Uani d . 1
H H19 0.2990 0.5601 0.8940 0.041 Uiso calc R 1

loop_
_atom_site_aniso_label
_atom_site_aniso_U_11
_atom_site_aniso_U_22
_atom_site_aniso_U_33
_atom_site_aniso_U_12
_atom_site_aniso_U_13
_atom_site_aniso_U_23
Cu1 0.0224(3) 0.0246(3) 0.0337(3) 0.0020(2) 0.0039(2) 0.0004(2)
N1 0.0228(13) 0.0293(12) 0.0317(14) 0.0022(10) 0.0002(10) -0.0016(11)
N2 0.0238(13) 0.0338(13) 0.0334(15) -0.0026(11) 0.0010(11) 0.0038(11)
N3 0.0306(14) 0.0334(13) 0.0292(14) -0.0002(11) 0.0009(11) 0.0026(11)
N4 0.068(2) 0.0387(16) 0.0375(18) -0.0187(15) 0.0059(15) -0.0003(14)
N5 0.0471(17) 0.0358(15) 0.052(2) 0.0101(13) -0.0012(14) -0.0035(14)
O1 0.0361(12) 0.0268(10) 0.0372(13) 0.0070(9) 0.0040(9) -0.0028(9)
O2 0.0683(17) 0.0448(13) 0.0367(14) 0.0216(12) -0.0039(12) -0.0024(11)
O3 0.078(2) 0.0727(18) 0.0599(19) 0.0325(15) 0.0239(15) 0.0094(15)
O4 0.0752(19) 0.0485(14) 0.076(2) 0.0333(14) 0.0010(15) 0.0075(14)
O5 0.091(2) 0.0433(14) 0.0510(16) -0.0139(14) 0.0010(14) 0.0132(12)
O6 0.127(3) 0.0596(17) 0.068(2) -0.0117(18) 0.0534(18) -0.0049(15)
O7 0.0285(12) 0.0652(15) 0.0520(15) 0.0092(11) 0.0046(10) 0.0275(12)
O8 0.0424(14) 0.0621(15) 0.0479(15) 0.0104(12) 0.0000(11) 0.0166(12)
O9 0.0427(14) 0.0615(14) 0.0611(17) 0.0134(12) -0.0218(12) -0.0247(12)
C1 0.0265(16) 0.0349(15) 0.0281(17) 0.0010(13) -0.0001(12) 0.0031(13)
C2 0.0220(15) 0.0398(16) 0.0328(18) -0.0004(13) -0.0021(13) 0.0004(14)
C3 0.0230(15) 0.0268(14) 0.0307(17) -0.0023(12) 0.0008(12) -0.0038(12)
C4 0.0293(17) 0.0422(17) 0.0335(18) -0.0009(14) -0.0033(13) 0.0077(14)
C5 0.0256(16) 0.0428(17) 0.0377(19) 0.0027(14) -0.0038(14) 0.0046(15)
C6 0.0251(15) 0.0275(14) 0.0296(17) -0.0022(12) -0.0019(12) -0.0019(12)
C7 0.0281(16) 0.0371(16) 0.0307(17) -0.0084(13) 0.0052(13) -0.0011(13)
C8 0.0349(17) 0.0356(16) 0.0259(17) -0.0047(14) 0.0050(13) 0.0004(13)
C9 0.044(2) 0.076(2) 0.048(2) -0.0266(19) 0.0016(17) -0.0178(19)
C10 0.040(2) 0.057(2) 0.053(2) 0.0024(17) 0.0125(16) 0.0058(18)
C11 0.054(2) 0.053(2) 0.052(2) -0.0058(18) 0.0084(18) 0.0187(18)
C12 0.054(2) 0.086(3) 0.041(2) -0.009(2) 0.0034(17) -0.027(2)
C13 0.0255(16) 0.0293(15) 0.0384(19) 0.0020(13) 0.0036(13) 0.0009(14)
C14 0.0318(16) 0.0228(14) 0.0338(18) -0.0019(12) -0.0027(13) -0.0030(13)
C15 0.0375(18) 0.0283(15) 0.0385(19) -0.0065(14) 0.0048(14) -0.0061(14)
C16 0.0449(19) 0.0309(16) 0.0314(18) -0.0141(14) -0.0033(14) 0.0006(14)
C17 0.0436(19) 0.0253(15) 0.0382(19) -0.0011(14) -0.0079(15) 0.0016(14)
C18 0.0374(18) 0.0276(15) 0.0366(19) 0.0056(13) -0.0034(14) -0.0048(14)
C19 0.0380(18) 0.0289(15) 0.0316(18) 0.0005(13) -0.0003(13) 0.0019(13)

loop_
_atom_type_symbol
_atom_type_description
_atom_type_scat_dispersion_real
_atom_type_scat_dispersion_imag
_atom_type_scat_source
C C 0.0033 0.0016 'International Tables Vol C Tables 4.2.6.8 and 6.1.1.4'
H H 0.0000 0.0000 'International Tables Vol C Tables 4.2.6.8 and 6.1.1.4'
N N 0.0061 0.0033 'International Tables Vol C Tables 4.2.6.8 and 6.1.1.4'
O O 0.0106 0.0060 'International Tables Vol C Tables 4.2.6.8 and 6.1.1.4'
Cu Cu 0.3201 1.2651 'International Tables Vol C Tables 4.2.6.8 and 6.1.1.4'

loop_
_geom_angle_atom_site_label_1
_geom_angle_atom_site_label_2
_geom_angle_atom_site_label_3
_geom_angle_site_symmetry_1
_geom_angle_site_symmetry_3
_geom_angle
_geom_angle_publ_flag
O1 Cu1 O1 2_577 . 180.0000(10) n
O1 Cu1 N1 2_577 . 87.47(8) n
O1 Cu1 N1 . . 92.53(8) n
O1 Cu1 N1 2_577 2_577 92.53(8) n
O1 Cu1 N1 . 2_577 87.47(8) n
N1 Cu1 N1 . 2_577 180.0000(10) n
O1 Cu1 O9 2_577 2_577 89.46(8) n
O1 Cu1 O9 . 2_577 90.54(8) n
N1 Cu1 O9 . 2_577 87.41(9) n
N1 Cu1 O9 2_577 2_577 92.59(9) n
O1 Cu1 O9 2_577 . 90.54(8) n
O1 Cu1 O9 . . 89.46(8) n
N1 Cu1 O9 . . 92.59(9) n
N1 Cu1 O9 2_577 . 87.41(9) n
O9 Cu1 O9 2_577 . 180.0000(10) n
C5 N1 C1 . . 117.4(2) n
C5 N1 Cu1 . . 120.73(18) n
C1 N1 Cu1 . . 121.87(19) n
O7 N2 C6 . . 126.2(2) n
O7 N2 C7 . . 121.9(2) n
C6 N2 C7 . . 111.7(2) n
O8 N3 C6 . . 126.6(2) n
O8 N3 C8 . . 120.6(2) n
C6 N3 C8 . . 112.1(2) n
O6 N4 O5 . . 123.7(3) n
O6 N4 C16 . . 118.3(3) n
O5 N4 C16 . . 117.9(3) n
O3 N5 O4 . . 122.6(3) n
O3 N5 C18 . . 119.1(2) n
O4 N5 C18 . . 118.3(3) n
C13 O1 Cu1 . . 129.02(18) n
Cu1 O9 H9D . . 142.2 n
Cu1 O9 H9E . . 102.3 n
H9D O9 H9E . . 111.3 n
N1 C1 C2 . . 123.3(3) n
N1 C1 H1 . . 118.4 n
C2 C1 H1 . . 118.4 n
C1 C2 C3 . . 119.3(3) n
C1 C2 H2 . . 120.4 n
C3 C2 H2 . . 120.4 n
C4 C3 C2 . . 117.4(3) n
C4 C3 C6 . . 121.6(3) n
C2 C3 C6 . . 121.1(2) n
C5 C4 C3 . . 119.2(3) n
C5 C4 H4 . . 120.4 n
C3 C4 H4 . . 120.4 n
N1 C5 C4 . . 123.5(3) n
N1 C5 H5 . . 118.3 n
C4 C5 H5 . . 118.3 n
N3 C6 N2 . . 107.6(2) n
N3 C6 C3 . . 126.6(2) n
N2 C6 C3 . . 125.8(2) n
N2 C7 C10 . . 111.2(2) n
N2 C7 C9 . . 105.2(3) n
C10 C7 C9 . . 110.6(3) n
N2 C7 C8 . . 100.0(2) n
C10 C7 C8 . . 114.4(3) n
C9 C7 C8 . . 114.5(2) n
N3 C8 C11 . . 110.3(2) n
N3 C8 C12 . . 105.8(2) n
C11 C8 C12 . . 110.7(3) n
N3 C8 C7 . . 100.7(2) n
C11 C8 C7 . . 114.9(3) n
C12 C8 C7 . . 113.6(3) n
C7 C9 H9A . . 109.5 n
C7 C9 H9B . . 109.5 n
H9A C9 H9B . . 109.5 n
C7 C9 H9C . . 109.5 n
H9A C9 H9C . . 109.5 n
H9B C9 H9C . . 109.5 n
C7 C10 H10A . . 109.5 n
C7 C10 H10B . . 109.5 n
H10A C10 H10B . . 109.5 n
C7 C10 H10C . . 109.5 n
H10A C10 H10C . . 109.5 n
H10B C10 H10C . . 109.5 n
C8 C11 H11A . . 109.5 n
C8 C11 H11B . . 109.5 n
H11A C11 H11B . . 109.5 n
C8 C11 H11C . . 109.5 n
H11A C11 H11C . . 109.5 n
H11B C11 H11C . . 109.5 n
C8 C12 H12A . . 109.5 n
C8 C12 H12B . . 109.5 n
H12A C12 H12B . . 109.5 n
C8 C12 H12C . . 109.5 n
H12A C12 H12C . . 109.5 n
H12B C12 H12C . . 109.5 n
O2 C13 O1 . . 128.8(3) n
O2 C13 C14 . . 117.6(3) n
O1 C13 C14 . . 113.6(3) n
C15 C14 C19 . . 119.6(2) n
C15 C14 C13 . . 120.5(3) n
C19 C14 C13 . . 119.9(3) n
C14 C15 C16 . . 119.3(3) n
C14 C15 H15 . . 120.4 n
C16 C15 H15 . . 120.4 n
C17 C16 C15 . . 122.7(3) n
C17 C16 N4 . . 118.7(3) n
C15 C16 N4 . . 118.6(3) n
C16 C17 C18 . . 116.5(3) n
C16 C17 H17 . . 121.7 n
C18 C17 H17 . . 121.7 n
C17 C18 C19 . . 122.6(3) n
C17 C18 N5 . . 118.7(3) n
C19 C18 N5 . . 118.7(3) n
C14 C19 C18 . . 119.2(3) n
C14 C19 H19 . . 120.4 n
C18 C19 H19 . . 120.4 n

loop_
_geom_bond_atom_site_label_1
_geom_bond_atom_site_label_2
_geom_bond_site_symmetry_2
_geom_bond_distance
_geom_bond_publ_flag
Cu1 O1 2_577 1.9954(18) y
Cu1 O1 . 1.9954(18) y
Cu1 N1 . 2.020(2) y
Cu1 N1 2_577 2.020(2) y
Cu1 O9 2_577 2.317(2) y
Cu1 O9 . 2.317(2) y
N1 C5 . 1.333(3) n
N1 C1 . 1.333(3) n
N2 O7 . 1.277(3) n
N2 C6 . 1.356(3) n
N2 C7 . 1.505(3) n
N3 O8 . 1.277(3) n
N3 C6 . 1.350(3) n
N3 C8 . 1.498(4) n
N4 O6 . 1.207(4) n
N4 O5 . 1.223(3) n
N4 C16 . 1.475(4) n
N5 O3 . 1.212(3) n
N5 O4 . 1.218(3) n
N5 C18 . 1.470(4) n
O1 C13 . 1.264(3) n
O2 C13 . 1.238(3) n
O9 H9D . 0.8500 n
O9 H9E . 0.8499 n
C1 C2 . 1.374(4) n
C1 H1 . 0.9300 n
C2 C3 . 1.396(4) n
C2 H2 . 0.9300 n
C3 C4 . 1.386(4) n
C3 C6 . 1.461(4) n
C4 C5 . 1.376(4) n
C4 H4 . 0.9300 n
C5 H5 . 0.9300 n
C7 C10 . 1.517(4) n
C7 C9 . 1.532(4) n
C7 C8 . 1.539(4) n
C8 C11 . 1.515(4) n
C8 C12 . 1.523(4) n
C9 H9A . 0.9600 n
C9 H9B . 0.9600 n
C9 H9C . 0.9600 n
C10 H10A . 0.9600 n
C10 H10B . 0.9600 n
C10 H10C . 0.9600 n
C11 H11A . 0.9600 n
C11 H11B . 0.9600 n
C11 H11C . 0.9600 n
C12 H12A . 0.9600 n
C12 H12B . 0.9600 n
C12 H12C . 0.9600 n
C13 C14 . 1.530(4) n
C14 C15 . 1.379(4) n
C14 C19 . 1.379(4) n
C15 C16 . 1.381(4) n
C15 H15 . 0.9300 n
C16 C17 . 1.373(4) n
C17 C18 . 1.377(4) n
C17 H17 . 0.9300 n
C18 C19 . 1.380(4) n
C19 H19 . 0.9300 n

loop_
_geom_torsion_atom_site_label_1
_geom_torsion_atom_site_label_2
_geom_torsion_atom_site_label_3
_geom_torsion_atom_site_label_4
_geom_torsion_site_symmetry_1
_geom_torsion
_geom_torsion_publ_flag
O1 Cu1 N1 C5 2_577 -45.7(2) n
O1 Cu1 N1 C5 . 134.3(2) n
N1 Cu1 N1 C5 2_577 10E1(10) n
O9 Cu1 N1 C5 2_577 43.9(2) n
O9 Cu1 N1 C5 . -136.1(2) n
O1 Cu1 N1 C1 2_577 136.1(2) n
O1 Cu1 N1 C1 . -43.9(2) n
N1 Cu1 N1 C1 2_577 -8E1(10) n
O9 Cu1 N1 C1 2_577 -134.3(2) n
O9 Cu1 N1 C1 . 45.7(2) n
O1 Cu1 O1 C13 2_577 7E1(10) n
N1 Cu1 O1 C13 . -60.9(2) n
N1 Cu1 O1 C13 2_577 119.1(2) n
O9 Cu1 O1 C13 2_577 26.5(2) n
O9 Cu1 O1 C13 . -153.5(2) n
C5 N1 C1 C2 . 0.0(4) n
Cu1 N1 C1 C2 . 178.2(2) n
N1 C1 C2 C3 . -0.7(5) n
C1 C2 C3 C4 . 1.6(4) n
C1 C2 C3 C6 . -176.9(3) n
C2 C3 C4 C5 . -1.7(4) n
C6 C3 C4 C5 . 176.7(3) n
C1 N1 C5 C4 . -0.2(4) n
Cu1 N1 C5 C4 . -178.4(2) n
C3 C4 C5 N1 . 1.1(5) n
O8 N3 C6 N2 . 178.0(3) n
C8 N3 C6 N2 . 7.7(3) n
O8 N3 C6 C3 . -1.0(5) n
C8 N3 C6 C3 . -171.3(3) n
O7 N2 C6 N3 . -174.2(3) n
C7 N2 C6 N3 . 11.7(3) n
O7 N2 C6 C3 . 4.8(5) n
C7 N2 C6 C3 . -169.3(3) n
C4 C3 C6 N3 . 11.0(5) n
C2 C3 C6 N3 . -170.7(3) n
C4 C3 C6 N2 . -167.8(3) n
C2 C3 C6 N2 . 10.5(5) n
O7 N2 C7 C10 . 39.5(4) n
C6 N2 C7 C10 . -146.0(3) n
O7 N2 C7 C9 . -80.3(3) n
C6 N2 C7 C9 . 94.2(3) n
O7 N2 C7 C8 . 160.8(3) n
C6 N2 C7 C8 . -24.8(3) n
O8 N3 C8 C11 . 44.8(4) n
C6 N3 C8 C11 . -144.3(3) n
O8 N3 C8 C12 . -75.1(3) n
C6 N3 C8 C12 . 95.9(3) n
O8 N3 C8 C7 . 166.5(2) n
C6 N3 C8 C7 . -22.6(3) n
N2 C7 C8 N3 . 26.1(3) n
C10 C7 C8 N3 . 145.0(2) n
C9 C7 C8 N3 . -85.9(3) n
N2 C7 C8 C11 . 144.5(3) n
C10 C7 C8 C11 . -96.6(3) n
C9 C7 C8 C11 . 32.6(4) n
N2 C7 C8 C12 . -86.6(3) n
C10 C7 C8 C12 . 32.3(4) n
C9 C7 C8 C12 . 161.5(3) n
Cu1 O1 C13 O2 . 0.9(4) n
Cu1 O1 C13 C14 . -179.47(16) n
O2 C13 C14 C15 . -143.9(3) n
O1 C13 C14 C15 . 36.3(4) n
O2 C13 C14 C19 . 36.0(4) n
O1 C13 C14 C19 . -143.8(3) n
C19 C14 C15 C16 . -0.6(4) n
C13 C14 C15 C16 . 179.3(2) n
C14 C15 C16 C17 . 2.8(4) n
C14 C15 C16 N4 . -177.9(2) n
O6 N4 C16 C17 . 169.0(3) n
O5 N4 C16 C17 . -11.0(4) n
O6 N4 C16 C15 . -10.2(4) n
O5 N4 C16 C15 . 169.7(3) n
C15 C16 C17 C18 . -1.8(4) n
N4 C16 C17 C18 . 178.9(3) n
C16 C17 C18 C19 . -1.4(4) n
C16 C17 C18 N5 . 177.1(3) n
O3 N5 C18 C17 . 175.0(3) n
O4 N5 C18 C17 . -5.6(4) n
O3 N5 C18 C19 . -6.4(4) n
O4 N5 C18 C19 . 172.9(3) n
C15 C14 C19 C18 . -2.4(4) n
C13 C14 C19 C18 . 177.7(3) n
C17 C18 C19 C14 . 3.5(4) n
N5 C18 C19 C14 . -175.0(3) n
